data_4066766
loop_
_publ_author_name
'Patra, Malay'
'Gasser, Gilles'
'Wenzel, Michaela'
'Merz, Klaus'
'Bandow, Julia E.'
'Metzler-Nolte, Nils'

_publ_section_title
;
 Synthesis and Biological Evaluation of Ferrocene-Containing
 Bioorganometallics Inspired by the Antibiotic Platensimycin Lead
 Structure
;
_journal_issue 19
_journal_name_full Organometallics
_journal_page_first 4312
_journal_paper_doi 10.1021/om100614c
_journal_volume 29
_journal_year 2010
_chemical_formula_sum 'C17 H20 Fe O5'
_chemical_formula_weight 360.18
_chemical_name_systematic
; 
 ? 
;
_space_group_IT_number 14
_symmetry_cell_setting monoclinic
_symmetry_space_group_name_Hall '-P 2yn'
_symmetry_space_group_name_H-M 'P 1 21/n 1'
_atom_sites_solution_hydrogens geom
_atom_sites_solution_primary direct
_atom_sites_solution_secondary difmap
_audit_creation_method SHELXL-97
_cell_angle_alpha 90.00
_cell_angle_beta 91.78(3)
_cell_angle_gamma 90.00
_cell_formula_units_Z 4
_cell_length_a 7.3880(15)
_cell_length_b 13.210(3)
_cell_length_c 16.460(3)
_cell_measurement_temperature 223(2)
_cell_volume 1605.6(6)
_computing_structure_refinement 'SHELXL-97 (Sheldrick, 1997)'
_computing_structure_solution 'SHELXS-97 (Sheldrick, 1990)'
_diffrn_ambient_temperature 223(2)
_diffrn_measured_fraction_theta_full 0.987
_diffrn_measured_fraction_theta_max 0.987
_diffrn_radiation_monochromator graphite
_diffrn_radiation_source 'fine-focus sealed tube'
_diffrn_radiation_type MoK\a
_diffrn_radiation_wavelength 0.71073
_diffrn_reflns_av_R_equivalents 0.0671
_diffrn_reflns_av_sigmaI/netI 0.0574
_diffrn_reflns_limit_h_max 8
_diffrn_reflns_limit_h_min -8
_diffrn_reflns_limit_k_max 15
_diffrn_reflns_limit_k_min -12
_diffrn_reflns_limit_l_max 18
_diffrn_reflns_limit_l_min -19
_diffrn_reflns_number 8232
_diffrn_reflns_theta_full 25.10
_diffrn_reflns_theta_max 25.10
_diffrn_reflns_theta_min 1.98
_exptl_absorpt_coefficient_mu 0.962
_exptl_absorpt_correction_T_max 0.9100
_exptl_absorpt_correction_T_min 0.8309
_exptl_absorpt_correction_type empirical
_exptl_crystal_density_diffrn 1.490
_exptl_crystal_density_method 'not measured'
_exptl_crystal_F_000 752
_exptl_crystal_size_max 0.20
_exptl_crystal_size_mid 0.10
_exptl_crystal_size_min 0.10
_refine_diff_density_max 0.555
_refine_diff_density_min -0.961
_refine_diff_density_rms 0.097
_refine_ls_extinction_method none
_refine_ls_goodness_of_fit_ref 1.097
_refine_ls_hydrogen_treatment mixed
_refine_ls_matrix_type full
_refine_ls_number_parameters 220
_refine_ls_number_reflns 2815
_refine_ls_number_restraints 0
_refine_ls_restrained_S_all 1.097
_refine_ls_R_factor_all 0.0521
_refine_ls_R_factor_gt 0.0467
_refine_ls_shift/su_max 0.001
_refine_ls_shift/su_mean 0.000
_refine_ls_structure_factor_coef Fsqd
_refine_ls_weighting_details 'calc w=1/[\s^2^(Fo^2^)+(0.0771P)^2^+0.5226P] where P=(Fo^2^+2Fc^2^)/3'
_refine_ls_weighting_scheme calc
_refine_ls_wR_factor_gt 0.1217
_refine_ls_wR_factor_ref 0.1263
_reflns_number_gt 2467
_reflns_number_total 2815
_reflns_threshold_expression >2sigma(I)
_cod_data_source_file om100614c_si_002.cif
_cod_data_source_block 090209t
_cod_original_sg_symbol_H-M P2(1)/n
_cod_database_code 4066766

loop_
_symmetry_equiv_pos_as_xyz
'x, y, z'
'-x+1/2, y+1/2, -z+1/2'
'-x, -y, -z'
'x-1/2, -y-1/2, z-1/2'

loop_
_atom_site_label
_atom_site_type_symbol
_atom_site_fract_x
_atom_site_fract_y
_atom_site_fract_z
_atom_site_U_iso_or_equiv
_atom_site_adp_type
_atom_site_occupancy
_atom_site_symmetry_multiplicity
_atom_site_calc_flag
_atom_site_refinement_flags
Fe1 Fe 1.34420(4) 1.36812(3) 0.60652(2) 0.02102(18) Uani 1 1 d .
C13 C 1.2234(4) 1.1831(2) 0.69779(17) 0.0302(6) Uani 1 1 d .
O2 O 1.1682(3) 1.19701(18) 0.76666(12) 0.0434(6) Uani 1 1 d .
C2 C 1.0730(4) 1.3913(3) 0.6008(2) 0.0367(7) Uani 1 1 d .
H2A H 0.9804 1.3444 0.6213 0.044 Uiso 1 1 calc R
C6 C 1.5919(4) 1.3043(2) 0.58347(18) 0.0302(6) Uani 1 1 d .
H6A H 1.6654 1.3178 0.5354 0.036 Uiso 1 1 calc R
C7 C 1.6013(4) 1.3587(2) 0.65795(19) 0.0305(6) Uani 1 1 d .
H7A H 1.6823 1.4168 0.6702 0.037 Uiso 1 1 calc R
O3 O 0.6077(3) 0.9897(2) 0.69812(15) 0.0638(8) Uani 1 1 d .
C1 C 1.1449(4) 1.3898(2) 0.52059(18) 0.0300(6) Uani 1 1 d .
O4 O 0.5854(3) 0.9239(2) 0.57428(15) 0.0565(7) Uani 1 1 d .
C4 C 1.2795(4) 1.5187(2) 0.59424(18) 0.0333(6) Uani 1 1 d .
H4A H 1.3589 1.5762 0.6100 0.040 Uiso 1 1 calc R
C9 C 1.3816(4) 1.2369(2) 0.66853(16) 0.0278(6) Uani 1 1 d .
C16 C 0.8486(4) 1.0133(3) 0.60619(17) 0.0383(8) Uani 1 1 d .
H16A H 0.8313 1.0525 0.5560 0.046 Uiso 1 1 calc R
H16B H 0.9253 0.9550 0.5940 0.046 Uiso 1 1 calc R
C8 C 1.4721(4) 1.3187(2) 0.71073(17) 0.0287(6) Uani 1 1 d .
H8A H 1.4491 1.3421 0.7666 0.034 Uiso 1 1 calc R
O1 O 0.9883(4) 1.2505(2) 0.47019(16) 0.0603(8) Uani 1 1 d .
C10 C 1.4574(4) 1.2289(2) 0.58927(17) 0.0284(6) Uani 1 1 d .
H10A H 1.4215 1.1796 0.5465 0.034 Uiso 1 1 calc R
C15 C 0.9456(4) 1.0784(2) 0.66905(19) 0.0370(7) Uani 1 1 d .
H15A H 0.9588 1.0407 0.7202 0.044 Uiso 1 1 calc R
H15B H 0.8731 1.1390 0.6792 0.044 Uiso 1 1 calc R
C5 C 1.2737(4) 1.4700(2) 0.51720(16) 0.0281(6) Uani 1 1 d .
H5A H 1.3467 1.4881 0.4699 0.034 Uiso 1 1 calc R
C14 C 1.1308(4) 1.1098(2) 0.64119(19) 0.0358(7) Uani 1 1 d .
H14A H 1.2067 1.0494 0.6364 0.043 Uiso 1 1 calc R
H14B H 1.1180 1.1406 0.5872 0.043 Uiso 1 1 calc R
C17 C 0.6691(4) 0.9758(2) 0.63214(17) 0.0335(7) Uani 1 1 d .
C11 C 1.1028(4) 1.3154(2) 0.45731(19) 0.0392(8) Uani 1 1 d .
C3 C 1.1554(4) 1.4701(2) 0.64508(19) 0.0368(7) Uani 1 1 d .
H3A H 1.1325 1.4879 0.7023 0.044 Uiso 1 1 calc R
C12 C 1.1975(6) 1.3210(3) 0.3789(2) 0.0554(10) Uani 1 1 d .
H12A H 1.1545 1.2671 0.3433 0.083 Uiso 1 1 calc R
H12B H 1.3269 1.3137 0.3890 0.083 Uiso 1 1 calc R
H12C H 1.1729 1.3859 0.3533 0.083 Uiso 1 1 calc R
O5 O 1.2198(4) 1.3453(2) 0.88258(17) 0.0516(7) Uani 1 1 d .
H2 H 1.301(6) 1.319(3) 0.915(3) 0.056(11) Uiso 1 1 d .
H3 H 0.471(7) 0.891(4) 0.592(3) 0.077(14) Uiso 1 1 d .
H1 H 1.204(7) 1.296(4) 0.844(3) 0.096(18) Uiso 1 1 d .

loop_
_atom_site_aniso_label
_atom_site_aniso_U_11
_atom_site_aniso_U_22
_atom_site_aniso_U_33
_atom_site_aniso_U_23
_atom_site_aniso_U_13
_atom_site_aniso_U_12
Fe1 0.0167(3) 0.0264(3) 0.0200(3) 0.00103(13) 0.00060(16) -0.00267(13)
C13 0.0346(16) 0.0276(15) 0.0282(15) 0.0084(11) -0.0021(12) -0.0029(12)
O2 0.0544(14) 0.0481(13) 0.0282(11) 0.0033(9) 0.0070(10) -0.0164(11)
C2 0.0181(13) 0.0476(17) 0.0445(18) 0.0136(14) 0.0047(12) 0.0043(13)
C6 0.0205(13) 0.0357(15) 0.0344(15) 0.0025(12) 0.0019(11) 0.0011(12)
C7 0.0205(14) 0.0359(16) 0.0348(16) 0.0009(12) -0.0054(12) -0.0020(11)
O3 0.0497(15) 0.100(2) 0.0429(14) -0.0196(14) 0.0186(12) -0.0357(15)
C1 0.0203(13) 0.0330(14) 0.0363(16) 0.0078(12) -0.0040(12) -0.0031(11)
O4 0.0461(14) 0.083(2) 0.0408(13) -0.0213(13) 0.0080(11) -0.0257(14)
C4 0.0367(16) 0.0275(14) 0.0356(15) -0.0003(12) -0.0008(12) 0.0041(13)
C9 0.0267(13) 0.0306(14) 0.0257(13) 0.0045(11) -0.0039(11) -0.0023(11)
C16 0.0373(17) 0.0460(19) 0.0320(16) -0.0035(12) 0.0067(14) -0.0117(14)
C8 0.0266(14) 0.0339(15) 0.0253(13) 0.0017(11) -0.0054(11) -0.0030(12)
O1 0.0543(15) 0.0569(16) 0.0678(17) 0.0113(13) -0.0296(13) -0.0304(13)
C10 0.0244(13) 0.0286(13) 0.0323(14) -0.0013(11) 0.0014(11) 0.0016(11)
C15 0.0384(16) 0.0383(17) 0.0344(16) -0.0007(13) 0.0040(13) -0.0127(13)
C5 0.0258(14) 0.0293(14) 0.0290(14) 0.0040(11) -0.0014(11) -0.0025(11)
C14 0.0387(17) 0.0352(16) 0.0336(16) 0.0024(12) 0.0048(13) -0.0102(13)
C17 0.0323(15) 0.0369(16) 0.0314(16) 0.0015(12) 0.0002(13) -0.0076(13)
C11 0.0375(17) 0.0382(17) 0.0405(17) 0.0059(13) -0.0216(14) -0.0078(14)
C3 0.0324(15) 0.0445(18) 0.0340(16) -0.0002(13) 0.0066(12) 0.0126(14)
C12 0.073(3) 0.054(2) 0.0379(18) -0.0085(16) -0.0152(18) -0.010(2)
O5 0.0464(15) 0.0627(16) 0.0448(14) -0.0100(13) -0.0125(12) 0.0259(13)

loop_
_atom_type_symbol
_atom_type_description
_atom_type_scat_dispersion_real
_atom_type_scat_dispersion_imag
_atom_type_scat_source
C C 0.0033 0.0016 'International Tables Vol C Tables 4.2.6.8 and 6.1.1.4'
H H 0.0000 0.0000 'International Tables Vol C Tables 4.2.6.8 and 6.1.1.4'
O O 0.0106 0.0060 'International Tables Vol C Tables 4.2.6.8 and 6.1.1.4'
Fe Fe 0.3463 0.8444 'International Tables Vol C Tables 4.2.6.8 and 6.1.1.4'

loop_
_geom_angle_atom_site_label_1
_geom_angle_atom_site_label_2
_geom_angle_atom_site_label_3
_geom_angle
C2 Fe1 C9 105.78(12)
C2 Fe1 C1 41.55(13)
C9 Fe1 C1 123.80(11)
C2 Fe1 C8 121.26(12)
C9 Fe1 C8 41.42(11)
C1 Fe1 C8 159.72(12)
C2 Fe1 C10 122.56(13)
C9 Fe1 C10 41.42(11)
C1 Fe1 C10 108.74(12)
C8 Fe1 C10 69.38(11)
C2 Fe1 C5 68.80(12)
C9 Fe1 C5 162.03(11)
C1 Fe1 C5 40.94(11)
C8 Fe1 C5 156.16(11)
C10 Fe1 C5 125.98(11)
C2 Fe1 C3 40.09(14)
C9 Fe1 C3 119.26(12)
C1 Fe1 C3 68.77(12)
C8 Fe1 C3 104.56(12)
C10 Fe1 C3 156.62(12)
C5 Fe1 C3 68.35(12)
C2 Fe1 C4 67.79(13)
C9 Fe1 C4 154.91(12)
C1 Fe1 C4 68.48(12)
C8 Fe1 C4 119.54(12)
C10 Fe1 C4 162.30(12)
C5 Fe1 C4 40.54(11)
C3 Fe1 C4 40.28(13)
C2 Fe1 C7 157.87(14)
C9 Fe1 C7 68.38(11)
C1 Fe1 C7 159.20(13)
C8 Fe1 C7 40.33(12)
C10 Fe1 C7 68.07(11)
C5 Fe1 C7 123.05(12)
C3 Fe1 C7 122.63(13)
C4 Fe1 C7 107.93(12)
C2 Fe1 C6 159.38(13)
C9 Fe1 C6 68.58(12)
C1 Fe1 C6 123.96(12)
C8 Fe1 C6 68.47(12)
C10 Fe1 C6 40.25(11)
C5 Fe1 C6 110.12(12)
C3 Fe1 C6 160.17(13)
C4 Fe1 C6 125.68(12)
C7 Fe1 C6 40.34(12)
O2 C13 C9 121.5(3)
O2 C13 C14 120.9(3)
C9 C13 C14 117.7(3)
C3 C2 C1 108.7(3)
C3 C2 Fe1 71.00(17)
C1 C2 Fe1 69.37(16)
C10 C6 C7 108.3(3)
C10 C6 Fe1 69.21(16)
C7 C6 Fe1 69.77(17)
C8 C7 C6 109.0(3)
C8 C7 Fe1 69.09(16)
C6 C7 Fe1 69.88(16)
C5 C1 C2 106.9(3)
C5 C1 C11 126.9(3)
C2 C1 C11 126.0(3)
C5 C1 Fe1 70.21(15)
C2 C1 Fe1 69.08(17)
C11 C1 Fe1 122.4(2)
C3 C4 C5 108.7(3)
C3 C4 Fe1 69.85(17)
C5 C4 Fe1 69.52(16)
C8 C9 C10 107.7(2)
C8 C9 C13 124.8(3)
C10 C9 C13 126.9(2)
C8 C9 Fe1 69.80(16)
C10 C9 Fe1 69.92(16)
C13 C9 Fe1 118.93(19)
C17 C16 C15 113.6(2)
C7 C8 C9 107.3(2)
C7 C8 Fe1 70.58(16)
C9 C8 Fe1 68.78(15)
C6 C10 C9 107.7(2)
C6 C10 Fe1 70.54(16)
C9 C10 Fe1 68.66(15)
C16 C15 C14 111.3(2)
C4 C5 C1 107.6(3)
C4 C5 Fe1 69.94(16)
C1 C5 Fe1 68.85(16)
C13 C14 C15 112.9(3)
O3 C17 O4 123.5(3)
O3 C17 C16 124.9(3)
O4 C17 C16 111.6(3)
O1 C11 C1 118.7(3)
O1 C11 C12 122.0(3)
C1 C11 C12 119.3(3)
C2 C3 C4 108.0(3)
C2 C3 Fe1 68.91(17)
C4 C3 Fe1 69.88(17)

loop_
_geom_bond_atom_site_label_1
_geom_bond_atom_site_label_2
_geom_bond_distance
Fe1 C2 2.026(3)
Fe1 C9 2.026(3)
Fe1 C1 2.030(3)
Fe1 C8 2.040(3)
Fe1 C10 2.043(3)
Fe1 C5 2.048(3)
Fe1 C3 2.053(3)
Fe1 C4 2.054(3)
Fe1 C7 2.059(3)
Fe1 C6 2.061(3)
C13 O2 1.230(4)
C13 C9 1.462(4)
C13 C14 1.495(4)
C2 C3 1.399(5)
C2 C1 1.439(4)
C6 C10 1.412(4)
C6 C7 1.421(4)
C7 C8 1.413(4)
O3 C17 1.204(4)
C1 C5 1.426(4)
C1 C11 1.459(4)
O4 C17 1.313(4)
C4 C3 1.414(4)
C4 C5 1.421(4)
C9 C8 1.438(4)
C9 C10 1.439(4)
C16 C17 1.490(4)
C16 C15 1.509(4)
O1 C11 1.227(4)
C15 C14 1.515(4)
C11 C12 1.489(5)
